data_7052485
loop_
_publ_author_name
'Congreve, Aileen'
'Kataky, Ritu'
'Knell, Mark'
'Parker, David'
'Puschmann, Horst'
'Senanayake, Kanthi'
'Wylie, Lisa'

_publ_section_title
;
 Examination of cobalt, nickel, copper and zinc(ii) complex geometry
 and binding affinity in aqueous media using simple pyridylsulfonamide
 ligands
;
_journal_coden_ASTM NJCHE5
_journal_issue 1
_journal_name_full 'New Journal of Chemistry'
_journal_page_first 98
_journal_page_last 106
_journal_paper_doi 10.1039/b206279h
_journal_volume 27
_journal_year 2003
_chemical_formula_sum 'C16 H16 F6 N4 Ni O4 S2'
_chemical_formula_weight 565.16
_space_group_IT_number 2
_symmetry_cell_setting triclinic
_symmetry_space_group_name_Hall '-P 1'
_symmetry_space_group_name_H-M 'P -1'
_atom_sites_solution_hydrogens geom
_atom_sites_solution_primary direct
_atom_sites_solution_secondary difmap
_cell_angle_alpha 80.5190(10)
_cell_angle_beta 80.6090(10)
_cell_angle_gamma 81.5480(10)
_cell_formula_units_Z 2
_cell_length_a 7.9362(3)
_cell_length_b 9.4498(3)
_cell_length_c 14.7162(5)
_cell_measurement_reflns_used 4317
_cell_measurement_temperature 105(2)
_cell_measurement_theta_max 27.489
_cell_measurement_theta_min 2.441
_cell_volume 1065.77(6)
_computing_cell_refinement 'SMART-NT V5.0 (Bruker, 1998)'
_computing_data_collection 'SMART-NT V5.0 (Bruker, 1998)'
_computing_data_reduction 'SMART-NT V5.0 (Bruker, 1998)'
_computing_molecular_graphics 'Bruker SHELXTL'
_computing_publication_material 'Bruker SHELXTL'
_computing_structure_refinement 'SHELXL-93 (Sheldrick, 1993)'
_computing_structure_solution 'SHELXS-97 (Sheldrick, 1997)'
_diffrn_ambient_temperature 100(2)
_diffrn_detector_area_resol_mean 8
_diffrn_measured_fraction_theta_full 0.993
_diffrn_measured_fraction_theta_max 0.993
_diffrn_measurement_device_type 'Bruker SMART CCD 1K area detector'
_diffrn_measurement_method \w-scans
_diffrn_radiation_monochromator graphite
_diffrn_radiation_source 'fine-focus sealed tube'
_diffrn_radiation_type MoK\a
_diffrn_radiation_wavelength 0.71073
_diffrn_reflns_av_R_equivalents 0.0242
_diffrn_reflns_av_sigmaI/netI 0.0287
_diffrn_reflns_limit_h_max 10
_diffrn_reflns_limit_h_min -10
_diffrn_reflns_limit_k_max 12
_diffrn_reflns_limit_k_min -12
_diffrn_reflns_limit_l_max 19
_diffrn_reflns_limit_l_min -19
_diffrn_reflns_number 11845
_diffrn_reflns_theta_full 27.49
_diffrn_reflns_theta_max 27.49
_diffrn_reflns_theta_min 2.20
_exptl_absorpt_coefficient_mu 1.191
_exptl_absorpt_correction_T_max 0.888
_exptl_absorpt_correction_T_min 0.783
_exptl_absorpt_correction_type multi-scan
_exptl_absorpt_process_details 'SADABS (G.M.Sheldrick, 1998)'
_exptl_crystal_colour translucent_purple
_exptl_crystal_density_diffrn 1.761
_exptl_crystal_density_meas ?
_exptl_crystal_density_method .
_exptl_crystal_description block
_exptl_crystal_F_000 572
_exptl_crystal_size_max 0.20
_exptl_crystal_size_mid 0.15
_exptl_crystal_size_min 0.10
_refine_diff_density_max 0.688
_refine_diff_density_min -0.597
_refine_diff_density_rms 0.079
_refine_ls_extinction_method none
_refine_ls_goodness_of_fit_ref 1.039
_refine_ls_hydrogen_treatment refall
_refine_ls_matrix_type full
_refine_ls_number_parameters 298
_refine_ls_number_reflns 4867
_refine_ls_number_restraints 0
_refine_ls_restrained_S_all 1.039
_refine_ls_R_factor_all 0.0378
_refine_ls_R_factor_gt 0.0336
_refine_ls_shift/su_max 0.001
_refine_ls_shift/su_mean 0.000
_refine_ls_structure_factor_coef Fsqd
_refine_ls_weighting_details 'calc w=1/[\s^2^(Fo^2^)+(0.0581P)^2^+0.6429P] where P=(Fo^2^+2Fc^2^)/3'
_refine_ls_weighting_scheme calc
_refine_ls_wR_factor_gt 0.0933
_refine_ls_wR_factor_ref 0.0960
_reflns_number_gt 4379
_reflns_number_total 4867
_reflns_threshold_expression >2sigma(I)
_cod_data_source_file b206279h.txt
_cod_data_source_block NiL3
_cod_depositor_comments
;
The following automatic conversions were performed:
'_symmetry_cell_setting' value 'Triclinic' changed to 'triclinic'
according to '/home/saulius/struct/CIF-dictionaries/cif_core.dic'
dictionary named 'cif_core.dic' version 2.4.1 from 2010-06-29.

Automatic conversion script
Id: cif_fix_enum 1527 2010-12-29 10:47:43Z saulius 
;
_cod_original_sg_symbol_H-M P-1
_cod_database_code 7052485

loop_
_symmetry_equiv_pos_as_xyz
'x, y, z'
'-x, -y, -z'

loop_
_atom_site_label
_atom_site_type_symbol
_atom_site_fract_x
_atom_site_fract_y
_atom_site_fract_z
_atom_site_U_iso_or_equiv
_atom_site_adp_type
_atom_site_occupancy
_atom_site_symmetry_multiplicity
_atom_site_calc_flag
_atom_site_refinement_flags
_atom_site_disorder_assembly
_atom_site_disorder_group
Ni1 Ni 0.61888(3) 0.71743(3) 0.743772(16) 0.01621(9) Uani 1 1 d . . .
S20 S 0.97863(6) 0.54848(5) 0.68841(3) 0.01913(12) Uani 1 1 d . . .
S10 S 0.69509(7) 0.98089(5) 0.82373(3) 0.01927(12) Uani 1 1 d . . .
O12 O 0.7922(2) 0.99821(17) 0.73202(10) 0.0252(3) Uani 1 1 d . . .
O21 O 0.9968(2) 0.57988(18) 0.77833(11) 0.0273(3) Uani 1 1 d . . .
F11 F 0.78873(18) 0.91239(15) 0.99040(9) 0.0296(3) Uani 1 1 d . . .
F21 F 0.84288(18) 0.32077(16) 0.78228(9) 0.0315(3) Uani 1 1 d . . .
F13 F 0.9526(2) 1.04851(16) 0.89310(11) 0.0407(4) Uani 1 1 d . . .
F12 F 0.96958(17) 0.82191(16) 0.88301(10) 0.0306(3) Uani 1 1 d . . .
F23 F 0.9220(2) 0.30809(16) 0.63608(10) 0.0353(3) Uani 1 1 d . . .
N11 N 0.4505(2) 0.61471(19) 0.84132(12) 0.0183(3) Uani 1 1 d . . .
O11 O 0.5882(2) 1.10318(17) 0.85816(11) 0.0272(3) Uani 1 1 d . . .
O22 O 1.11798(19) 0.56137(18) 0.61300(11) 0.0256(3) Uani 1 1 d . . .
C16 C 0.4653(3) 0.8212(2) 0.91812(14) 0.0229(4) Uani 1 1 d . . .
H16A H 0.3701 0.9010 0.9121 0.028 Uiso 1 1 calc R . .
H16B H 0.5102 0.8216 0.9770 0.028 Uiso 1 1 calc R . .
C15 C 0.4008(3) 0.6788(2) 0.91914(14) 0.0205(4) Uani 1 1 d . . .
F22 F 1.11230(18) 0.27722(16) 0.72976(12) 0.0387(4) Uani 1 1 d . . .
C26 C 0.7718(3) 0.6290(3) 0.56400(15) 0.0335(6) Uani 1 1 d . . .
H26A H 0.7686 0.5310 0.5493 0.040 Uiso 1 1 calc R . .
H26B H 0.8675 0.6718 0.5217 0.040 Uiso 1 1 calc R . .
N22 N 0.7995(2) 0.6202(2) 0.66116(12) 0.0219(4) Uani 1 1 d . . .
C21 C 0.3578(3) 0.8589(2) 0.61656(16) 0.0247(4) Uani 1 1 d . . .
N21 N 0.5105(2) 0.77512(19) 0.62538(12) 0.0195(3) Uani 1 1 d . . .
C24 C 0.5472(3) 0.7485(3) 0.46378(16) 0.0311(5) Uani 1 1 d . . .
H24A H 0.6141 0.7088 0.4122 0.037 Uiso 1 1 calc R . .
C11 C 0.3920(3) 0.4883(2) 0.83662(15) 0.0223(4) Uani 1 1 d . . .
N12 N 0.6035(2) 0.84129(19) 0.83850(12) 0.0197(3) Uani 1 1 d . . .
C27 C 0.9631(3) 0.3529(2) 0.71016(15) 0.0238(4) Uani 1 1 d . . .
C25 C 0.6038(3) 0.7216(2) 0.55048(14) 0.0230(4) Uani 1 1 d . . .
C17 C 0.8618(3) 0.9384(2) 0.90143(15) 0.0230(4) Uani 1 1 d . . .
C22 C 0.2980(3) 0.8894(3) 0.53079(18) 0.0308(5) Uani 1 1 d . . .
H22B H 0.1917 0.9487 0.5249 0.037 Uiso 1 1 calc R . .
C111 C 0.4445(3) 0.4252(2) 0.74746(16) 0.0252(4) Uani 1 1 d . . .
H11B H 0.5195 0.4869 0.7039 0.038 Uiso 1 1 calc R . .
H11C H 0.3417 0.4194 0.7200 0.038 Uiso 1 1 calc R . .
H11D H 0.5064 0.3281 0.7604 0.038 Uiso 1 1 calc R . .
C12 C 0.2850(3) 0.4232(3) 0.91132(17) 0.0282(5) Uani 1 1 d . . .
H12B H 0.2460 0.3342 0.9078 0.034 Uiso 1 1 calc R . .
C14 C 0.2927(3) 0.6181(3) 0.99495(15) 0.0259(5) Uani 1 1 d . . .
H14A H 0.2588 0.6650 1.0486 0.031 Uiso 1 1 calc R . .
C23 C 0.3924(3) 0.8338(3) 0.45402(17) 0.0336(5) Uani 1 1 d . . .
H23A H 0.3514 0.8539 0.3955 0.040 Uiso 1 1 calc R . .
C211 C 0.2587(3) 0.9131(3) 0.70193(18) 0.0336(5) Uani 1 1 d . . .
H21B H 0.3231 0.8796 0.7545 0.050 Uiso 1 1 calc R . .
H21C H 0.1467 0.8763 0.7159 0.050 Uiso 1 1 calc R . .
H21D H 0.2412 1.0191 0.6915 0.050 Uiso 1 1 calc R . .
C13 C 0.2352(3) 0.4882(3) 0.99101(16) 0.0306(5) Uani 1 1 d . . .
H13A H 0.1624 0.4440 1.0423 0.037 Uiso 1 1 calc R . .

loop_
_atom_site_aniso_label
_atom_site_aniso_U_11
_atom_site_aniso_U_22
_atom_site_aniso_U_33
_atom_site_aniso_U_23
_atom_site_aniso_U_13
_atom_site_aniso_U_12
Ni1 0.01517(14) 0.02085(15) 0.01187(13) -0.00403(10) 0.00041(9) -0.00057(10)
S20 0.0159(2) 0.0222(2) 0.0186(2) -0.00538(19) -0.00015(18) -0.00009(18)
S10 0.0217(3) 0.0199(2) 0.0161(2) -0.00193(18) -0.00378(18) -0.00169(19)
O12 0.0265(8) 0.0307(8) 0.0173(7) 0.0009(6) -0.0018(6) -0.0065(6)
O21 0.0268(8) 0.0324(9) 0.0241(8) -0.0107(7) -0.0075(6) 0.0037(7)
F11 0.0357(8) 0.0360(7) 0.0170(6) -0.0048(5) -0.0056(5) -0.0007(6)
F21 0.0271(7) 0.0351(8) 0.0268(7) 0.0038(6) 0.0052(5) -0.0051(6)
F13 0.0493(9) 0.0340(8) 0.0454(9) 0.0073(7) -0.0258(7) -0.0204(7)
F12 0.0245(7) 0.0362(8) 0.0295(7) -0.0065(6) -0.0058(5) 0.0054(6)
F23 0.0458(9) 0.0330(8) 0.0301(7) -0.0110(6) 0.0017(6) -0.0148(6)
N11 0.0161(8) 0.0221(8) 0.0165(8) -0.0021(6) -0.0030(6) -0.0010(6)
O11 0.0327(9) 0.0212(8) 0.0269(8) -0.0053(6) -0.0057(7) 0.0024(6)
O22 0.0169(7) 0.0295(8) 0.0279(8) -0.0049(6) 0.0054(6) -0.0035(6)
C16 0.0224(10) 0.0282(11) 0.0171(9) -0.0072(8) 0.0038(8) -0.0024(8)
C15 0.0156(9) 0.0263(10) 0.0173(9) -0.0005(8) -0.0016(7) 0.0015(8)
F22 0.0233(7) 0.0255(7) 0.0626(10) -0.0026(7) -0.0029(7) 0.0044(6)
C26 0.0320(13) 0.0508(15) 0.0153(10) -0.0118(10) -0.0027(9) 0.0097(11)
N22 0.0192(9) 0.0297(10) 0.0156(8) -0.0065(7) -0.0024(6) 0.0042(7)
C21 0.0223(11) 0.0242(11) 0.0269(11) 0.0012(9) -0.0044(9) -0.0050(8)
N21 0.0187(8) 0.0223(8) 0.0169(8) -0.0010(7) -0.0026(6) -0.0029(7)
C24 0.0358(13) 0.0409(14) 0.0178(10) -0.0042(9) -0.0051(9) -0.0076(10)
C11 0.0189(10) 0.0237(10) 0.0243(10) 0.0027(8) -0.0095(8) -0.0024(8)
N12 0.0202(9) 0.0235(9) 0.0151(8) -0.0062(7) 0.0020(6) -0.0033(7)
C27 0.0195(10) 0.0250(10) 0.0247(10) -0.0031(8) 0.0023(8) -0.0023(8)
C25 0.0249(11) 0.0269(11) 0.0175(10) -0.0028(8) -0.0037(8) -0.0039(8)
C17 0.0252(11) 0.0248(10) 0.0200(10) -0.0027(8) -0.0055(8) -0.0046(8)
C22 0.0248(12) 0.0321(12) 0.0348(13) 0.0050(10) -0.0126(10) -0.0025(9)
C111 0.0253(11) 0.0228(10) 0.0295(11) -0.0047(9) -0.0086(9) -0.0030(8)
C12 0.0240(11) 0.0296(12) 0.0310(12) 0.0065(9) -0.0105(9) -0.0083(9)
C14 0.0205(11) 0.0369(12) 0.0169(10) 0.0016(9) -0.0004(8) -0.0005(9)
C23 0.0396(14) 0.0393(14) 0.0238(11) 0.0053(10) -0.0149(10) -0.0108(11)
C211 0.0225(12) 0.0396(14) 0.0327(13) -0.0029(10) -0.0020(9) 0.0107(10)
C13 0.0207(11) 0.0415(14) 0.0252(11) 0.0111(10) -0.0036(9) -0.0073(10)

loop_
_atom_type_symbol
_atom_type_description
_atom_type_scat_dispersion_real
_atom_type_scat_dispersion_imag
_atom_type_scat_source
C C 0.0033 0.0016 'International Tables Vol C Tables 4.2.6.8 and 6.1.1.4'
H H 0.0000 0.0000 'International Tables Vol C Tables 4.2.6.8 and 6.1.1.4'
N N 0.0061 0.0033 'International Tables Vol C Tables 4.2.6.8 and 6.1.1.4'
O O 0.0106 0.0060 'International Tables Vol C Tables 4.2.6.8 and 6.1.1.4'
F F 0.0171 0.0103 'International Tables Vol C Tables 4.2.6.8 and 6.1.1.4'
S S 0.1246 0.1234 'International Tables Vol C Tables 4.2.6.8 and 6.1.1.4'
Ni Ni 0.3393 1.1124 'International Tables Vol C Tables 4.2.6.8 and 6.1.1.4'

loop_
_geom_angle_atom_site_label_1
_geom_angle_atom_site_label_2
_geom_angle_atom_site_label_3
_geom_angle
_geom_angle_site_symmetry_1
_geom_angle_site_symmetry_3
_geom_angle_publ_flag
N12 Ni1 N22 137.32(8) . . ?
N12 Ni1 N11 82.13(7) . . ?
N22 Ni1 N11 124.26(8) . . ?
N12 Ni1 N21 124.25(7) . . ?
N22 Ni1 N21 82.23(7) . . ?
N11 Ni1 N21 108.20(7) . . ?
O22 S20 O21 120.16(10) . . ?
O22 S20 N22 113.76(10) . . ?
O21 S20 N22 110.02(9) . . ?
O22 S20 C27 102.99(10) . . ?
O21 S20 C27 102.96(10) . . ?
N22 S20 C27 104.87(10) . . ?
O12 S10 O11 119.84(10) . . ?
O12 S10 N12 109.47(9) . . ?
O11 S10 N12 113.92(10) . . ?
O12 S10 C17 103.73(10) . . ?
O11 S10 C17 102.99(10) . . ?
N12 S10 C17 105.01(10) . . ?
C15 N11 C11 119.40(19) . . ?
C15 N11 Ni1 114.49(14) . . ?
C11 N11 Ni1 126.04(14) . . ?
N12 C16 C15 108.49(16) . . ?
N11 C15 C14 121.8(2) . . ?
N11 C15 C16 116.51(18) . . ?
C14 C15 C16 121.63(19) . . ?
N22 C26 C25 108.84(17) . . ?
C26 N22 S20 118.09(15) . . ?
C26 N22 Ni1 117.13(14) . . ?
S20 N22 Ni1 124.44(10) . . ?
N21 C21 C22 120.1(2) . . ?
N21 C21 C211 117.4(2) . . ?
C22 C21 C211 122.5(2) . . ?
C25 N21 C21 119.67(18) . . ?
C25 N21 Ni1 114.15(14) . . ?
C21 N21 Ni1 126.18(15) . . ?
C23 C24 C25 119.0(2) . . ?
N11 C11 C12 120.6(2) . . ?
N11 C11 C111 117.31(19) . . ?
C12 C11 C111 122.1(2) . . ?
C16 N12 S10 118.30(14) . . ?
C16 N12 Ni1 116.29(13) . . ?
S10 N12 Ni1 123.65(10) . . ?
F21 C27 F23 107.97(18) . . ?
F21 C27 F22 107.57(18) . . ?
F23 C27 F22 108.11(18) . . ?
F21 C27 S20 110.80(15) . . ?
F23 C27 S20 111.07(15) . . ?
F22 C27 S20 111.17(15) . . ?
N21 C25 C24 121.8(2) . . ?
N21 C25 C26 117.60(18) . . ?
C24 C25 C26 120.6(2) . . ?
F12 C17 F13 108.32(19) . . ?
F12 C17 F11 107.52(17) . . ?
F13 C17 F11 108.09(18) . . ?
F12 C17 S10 111.84(15) . . ?
F13 C17 S10 110.69(15) . . ?
F11 C17 S10 110.24(15) . . ?
C23 C22 C21 120.4(2) . . ?
C13 C12 C11 120.0(2) . . ?
C13 C14 C15 118.9(2) . . ?
C24 C23 C22 119.0(2) . . ?
C14 C13 C12 119.2(2) . . ?

loop_
_geom_bond_atom_site_label_1
_geom_bond_atom_site_label_2
_geom_bond_distance
_geom_bond_site_symmetry_2
_geom_bond_publ_flag
Ni1 N12 1.9412(17) . ?
Ni1 N22 1.9464(17) . ?
Ni1 N11 2.0210(18) . ?
Ni1 N21 2.0276(17) . ?
S20 O22 1.4366(16) . ?
S20 O21 1.4368(16) . ?
S20 N22 1.5670(18) . ?
S20 C27 1.842(2) . ?
S10 O12 1.4378(16) . ?
S10 O11 1.4410(16) . ?
S10 N12 1.5660(18) . ?
S10 C17 1.846(2) . ?
F11 C17 1.341(3) . ?
F21 C27 1.333(2) . ?
F13 C17 1.330(3) . ?
F12 C17 1.327(3) . ?
F23 C27 1.335(3) . ?
N11 C15 1.358(3) . ?
N11 C11 1.359(3) . ?
C16 N12 1.476(3) . ?
C16 C15 1.505(3) . ?
C15 C14 1.390(3) . ?
F22 C27 1.338(3) . ?
C26 N22 1.469(3) . ?
C26 C25 1.506(3) . ?
C21 N21 1.360(3) . ?
C21 C22 1.392(3) . ?
C21 C211 1.493(3) . ?
N21 C25 1.351(3) . ?
C24 C23 1.381(4) . ?
C24 C25 1.393(3) . ?
C11 C12 1.391(3) . ?
C11 C111 1.502(3) . ?
C22 C23 1.385(4) . ?
C12 C13 1.387(4) . ?
C14 C13 1.384(4) . ?

loop_
_cod_changelog_entry_id
_cod_changelog_entry_author
_cod_changelog_entry_date
_cod_changelog_entry_text
1 'Vaitkus, Antanas' 2022-04-22T19:20:00+03:00 'Updated bibliographic information.'
